data_7133015
loop_
_publ_author_name
'Wolff, Siad'
'Ponsonby, Annabelle'
'Dallmann, Andr&#xe9;'
'Herwig, Christian'
'Beckmann, Fabian'
'Cula, Beatrice'
'Limberg, Christian'

_publ_section_title
;
 Appropriation of group II metals: synthesis and characterisation of the
 first alkaline earth metal supported transition metal carbonite
 complexes.
;
_journal_issue 45
_journal_name_full 'Chemical communications (Cambridge, England)'
_journal_page_first 5816
_journal_page_last 5819
_journal_paper_doi 10.1039/d4cc01682c
_journal_volume 60
_journal_year 2024
_chemical_formula_sum 'C67 H100 Mg N4 Ni O4'
_chemical_formula_weight 1108.52
_space_group_crystal_system triclinic
_space_group_IT_number 2
_space_group_name_Hall '-P 1'
_space_group_name_H-M_alt 'P -1'
_atom_sites_solution_hydrogens geom
_audit_creation_method SHELXL-2018/3
_audit_update_record
;
2024-04-08 deposited with the CCDC.	2024-05-07 downloaded from the CCDC.
;
_cell_angle_alpha 95.572(3)
_cell_angle_beta 101.159(3)
_cell_angle_gamma 101.843(3)
_cell_formula_units_Z 2
_cell_length_a 11.7869(11)
_cell_length_b 13.1585(12)
_cell_length_c 21.6061(18)
_cell_measurement_reflns_used 9603
_cell_measurement_temperature 100(2)
_cell_measurement_theta_max 25.20
_cell_measurement_theta_min 2.23
_cell_volume 3184.9(5)
_computing_cell_refinement 'Bruker SAINT'
_computing_data_collection 'Bruker APEX3'
_computing_data_reduction 'Bruker SAINT'
_computing_molecular_graphics 'Bruker SHELXTL'
_computing_publication_material 'Bruker SHELXTL'
_computing_structure_refinement 'SHELXL-2018/1 (Sheldrick, 2018)'
_computing_structure_solution 'SHELXT 2014/5 (Sheldrick, 2014)'
_diffrn_ambient_temperature 100(2)
_diffrn_measured_fraction_theta_full 0.999
_diffrn_measured_fraction_theta_max 0.991
_diffrn_measurement_device_type D8-Venture
_diffrn_measurement_method '\f and \w scans'
_diffrn_radiation_type MoK\a
_diffrn_radiation_wavelength 0.71073
_diffrn_reflns_av_R_equivalents 0.0759
_diffrn_reflns_av_unetI/netI 0.0401
_diffrn_reflns_Laue_measured_fraction_full 0.999
_diffrn_reflns_Laue_measured_fraction_max 0.991
_diffrn_reflns_limit_h_max 14
_diffrn_reflns_limit_h_min -14
_diffrn_reflns_limit_k_max 15
_diffrn_reflns_limit_k_min -15
_diffrn_reflns_limit_l_max 25
_diffrn_reflns_limit_l_min -26
_diffrn_reflns_number 94354
_diffrn_reflns_point_group_measured_fraction_full 0.999
_diffrn_reflns_point_group_measured_fraction_max 0.991
_diffrn_reflns_theta_full 25.000
_diffrn_reflns_theta_max 25.489
_diffrn_reflns_theta_min 1.984
_exptl_absorpt_coefficient_mu 0.363
_exptl_absorpt_correction_T_max 0.7452
_exptl_absorpt_correction_T_min 0.6604
_exptl_absorpt_correction_type multi-scans
_exptl_absorpt_process_details SADABS
_exptl_crystal_colour orange
_exptl_crystal_density_diffrn 1.156
_exptl_crystal_description plate
_exptl_crystal_F_000 1204
_exptl_crystal_size_max 0.250
_exptl_crystal_size_mid 0.190
_exptl_crystal_size_min 0.100
_refine_diff_density_max 0.797
_refine_diff_density_min -0.529
_refine_diff_density_rms 0.060
_refine_ls_extinction_method none
_refine_ls_goodness_of_fit_ref 1.072
_refine_ls_hydrogen_treatment constr
_refine_ls_matrix_type full
_refine_ls_number_parameters 766
_refine_ls_number_reflns 11728
_refine_ls_number_restraints 809
_refine_ls_restrained_S_all 1.048
_refine_ls_R_factor_all 0.0708
_refine_ls_R_factor_gt 0.0560
_refine_ls_shift/su_max 0.001
_refine_ls_shift/su_mean 0.000
_refine_ls_structure_factor_coef Fsqd
_refine_ls_weighting_details 'w=1/[\s^2^(Fo^2^)+(0.0533P)^2^+4.1913P] where P=(Fo^2^+2Fc^2^)/3'
_refine_ls_weighting_scheme calc
_refine_ls_wR_factor_gt 0.1294
_refine_ls_wR_factor_ref 0.1366
_reflns_Friedel_coverage 0.000
_reflns_number_gt 9698
_reflns_number_total 11728
_reflns_threshold_expression 'I > 2\s(I)'
_cod_data_source_file d4cc01682c3.cif
_cod_data_source_block mo_f20_SW220_0m_a
_cod_depositor_comments 'Adding full bibliography for 7133014--7133018.cif.'
_cod_database_code 7133015
_shelx_shelxl_version_number 2018/3
_shelx_space_group_comment
;
The symmetry employed for this shelxl refinement is uniquely defined
by the following loop, which should always be used as a source of
symmetry information in preference to the above space-group names.
They are only intended as comments.
;
_shelx_estimated_absorpt_t_min 0.915
_shelx_estimated_absorpt_t_max 0.965

loop_
_space_group_symop_operation_xyz
'x, y, z'
'-x, -y, -z'

loop_
_atom_site_label
_atom_site_type_symbol
_atom_site_fract_x
_atom_site_fract_y
_atom_site_fract_z
_atom_site_U_iso_or_equiv
_atom_site_adp_type
_atom_site_occupancy
_atom_site_site_symmetry_order
_atom_site_calc_flag
_atom_site_refinement_flags_posn
_atom_site_refinement_flags_adp
_atom_site_refinement_flags_occupancy
_atom_site_disorder_assembly
_atom_site_disorder_group
Mg1 Mg 0.05287(8) 0.31999(8) 0.26650(5) 0.0273(2) Uani 1 1 d . U . . .
Ni1 Ni 0.36495(3) 0.61569(3) 0.26600(2) 0.01817(10) Uani 1 1 d . U . . .
O1 O 0.29495(18) 0.47136(15) 0.23055(10) 0.0298(5) Uani 1 1 d . U . . .
O2 O 0.14623(18) 0.46646(16) 0.28344(10) 0.0324(5) Uani 1 1 d . U . . .
O3 O 0.17813(19) 0.23573(18) 0.26556(11) 0.0383(5) Uani 1 1 d . U . . .
N1 N 0.38366(19) 0.74264(17) 0.31862(10) 0.0198(5) Uani 1 1 d . U . . .
N2 N 0.49493(19) 0.65726(17) 0.22587(10) 0.0203(5) Uani 1 1 d . U . . .
N3 N -0.0435(2) 0.27215(18) 0.33087(11) 0.0253(5) Uani 1 1 d . U . . .
N4 N -0.0862(2) 0.25914(18) 0.19123(11) 0.0256(5) Uani 1 1 d . U . . .
C1 C 0.2383(2) 0.5089(2) 0.26798(13) 0.0233(6) Uani 1 1 d . U . . .
C2 C 0.2604(3) 0.2284(3) 0.32433(18) 0.0463(9) Uani 1 1 d . U . . .
H2A H 0.241671 0.265174 0.361919 0.056 Uiso 1 1 calc R U . . .
H2B H 0.257068 0.154200 0.330219 0.056 Uiso 1 1 calc R U . . .
C3 C 0.3773(3) 0.2795(3) 0.31495(17) 0.0448(8) Uani 1 1 d . U . . .
H3A H 0.441229 0.254713 0.341841 0.054 Uiso 1 1 calc R U . . .
H3B H 0.391995 0.356667 0.325181 0.054 Uiso 1 1 calc R U . . .
C4 C 0.3699(3) 0.2466(3) 0.24408(17) 0.0416(8) Uani 1 1 d . U . . .
H4A H 0.415174 0.303943 0.225940 0.050 Uiso 1 1 calc R U . . .
H4B H 0.402248 0.183556 0.237745 0.050 Uiso 1 1 calc R U . . .
C5 C 0.2391(3) 0.2233(3) 0.21310(17) 0.0423(8) Uani 1 1 d . U . . .
H5A H 0.223096 0.272942 0.182672 0.051 Uiso 1 1 calc R U . . .
H5B H 0.212172 0.150936 0.189938 0.051 Uiso 1 1 calc R U . . .
C6 C 0.2988(2) 0.7388(2) 0.35861(13) 0.0228(6) Uani 1 1 d . U . . .
C7 C 0.1910(3) 0.7655(2) 0.33642(15) 0.0296(6) Uani 1 1 d . U . . .
C8 C 0.1128(3) 0.7648(2) 0.37762(19) 0.0406(8) Uani 1 1 d . U . . .
H8 H 0.038771 0.782642 0.363695 0.049 Uiso 1 1 calc R U . . .
C9 C 0.1413(3) 0.7386(3) 0.43822(19) 0.0455(9) Uani 1 1 d . U . . .
H9 H 0.089254 0.742410 0.466456 0.055 Uiso 1 1 calc R U . . .
C10 C 0.2446(3) 0.7073(3) 0.45741(17) 0.0393(8) Uani 1 1 d . U . . .
H10 H 0.261875 0.686632 0.498484 0.047 Uiso 1 1 calc R U . . .
C11 C 0.3251(3) 0.7049(2) 0.41819(14) 0.0285(6) Uani 1 1 d . U . . .
C12 C 0.1588(3) 0.7955(3) 0.27012(17) 0.0365(7) Uani 1 1 d . U . . .
H12 H 0.231801 0.804906 0.252182 0.044 Uiso 1 1 calc R U . . .
C13 C 0.0646(4) 0.7072(3) 0.2266(2) 0.0580(11) Uani 1 1 d . U . . .
H13A H 0.051429 0.724111 0.182965 0.087 Uiso 1 1 calc R U . . .
H13B H -0.009755 0.699156 0.241455 0.087 Uiso 1 1 calc R U . . .
H13C H 0.091622 0.641611 0.227376 0.087 Uiso 1 1 calc R U . . .
C14 C 0.1175(3) 0.8978(3) 0.2698(2) 0.0537(10) Uani 1 1 d . U . . .
H14A H 0.103220 0.915025 0.226250 0.081 Uiso 1 1 calc R U . . .
H14B H 0.178791 0.954229 0.297592 0.081 Uiso 1 1 calc R U . . .
H14C H 0.043740 0.889860 0.285287 0.081 Uiso 1 1 calc R U . . .
C15 C 0.4352(3) 0.6636(3) 0.43938(14) 0.0344(7) Uani 1 1 d . U . . .
H15 H 0.487935 0.681084 0.408968 0.041 Uiso 1 1 calc R U . . .
C16 C 0.5070(4) 0.7124(3) 0.50656(17) 0.0517(10) Uani 1 1 d . U . . .
H16A H 0.578262 0.684283 0.516278 0.077 Uiso 1 1 calc R U . . .
H16B H 0.458214 0.695193 0.537701 0.077 Uiso 1 1 calc R U . . .
H16C H 0.530360 0.788710 0.508584 0.077 Uiso 1 1 calc R U . . .
C17 C 0.4019(3) 0.5445(3) 0.43485(16) 0.0444(9) Uani 1 1 d . U . . .
H17A H 0.354855 0.514122 0.392060 0.067 Uiso 1 1 calc R U . . .
H17B H 0.355069 0.524894 0.466502 0.067 Uiso 1 1 calc R U . . .
H17C H 0.474317 0.517763 0.443070 0.067 Uiso 1 1 calc R U . . .
C18 C 0.4668(2) 0.8289(2) 0.31982(13) 0.0220(6) Uani 1 1 d . U . . .
C19 C 0.5470(2) 0.8315(2) 0.27954(13) 0.0243(6) Uani 1 1 d . U . . .
H19 H 0.600399 0.897625 0.283166 0.029 Uiso 1 1 calc R U . . .
C20 C 0.5624(2) 0.7537(2) 0.23482(13) 0.0222(6) Uani 1 1 d . U . . .
C21 C 0.4873(3) 0.9374(2) 0.36327(15) 0.0288(6) Uani 1 1 d . U . . .
C22 C 0.4061(3) 0.9497(2) 0.41041(17) 0.0380(8) Uani 1 1 d . U . . .
H22A H 0.323380 0.935680 0.386837 0.057 Uiso 1 1 calc R U . . .
H22B H 0.429561 1.021392 0.433317 0.057 Uiso 1 1 calc R U . . .
H22C H 0.413972 0.899862 0.440983 0.057 Uiso 1 1 calc R U . . .
C23 C 0.6141(3) 0.9625(2) 0.40496(15) 0.0339(7) Uani 1 1 d . U . . .
H23A H 0.671402 0.962404 0.377597 0.051 Uiso 1 1 calc R U . . .
H23B H 0.621093 0.909349 0.433368 0.051 Uiso 1 1 calc R U . . .
H23C H 0.630515 1.031790 0.430450 0.051 Uiso 1 1 calc R U . . .
C24 C 0.4738(3) 1.0218(2) 0.31961(17) 0.0393(8) Uani 1 1 d . U . . .
H24A H 0.536011 1.028650 0.295039 0.059 Uiso 1 1 calc R U . . .
H24B H 0.481169 1.089124 0.345620 0.059 Uiso 1 1 calc R U . . .
H24C H 0.395638 1.001489 0.290363 0.059 Uiso 1 1 calc R U . . .
C25 C 0.6613(3) 0.7949(2) 0.19829(14) 0.0287(6) Uani 1 1 d . U . . .
C26 C 0.6208(3) 0.8794(3) 0.16059(17) 0.0396(8) Uani 1 1 d . U . . .
H26A H 0.679382 0.905235 0.135853 0.059 Uiso 1 1 calc R U . . .
H26B H 0.613513 0.937721 0.190292 0.059 Uiso 1 1 calc R U . . .
H26C H 0.543601 0.849043 0.131627 0.059 Uiso 1 1 calc R U . . .
C27 C 0.7785(3) 0.8440(3) 0.24617(16) 0.0424(8) Uani 1 1 d . U . . .
H27A H 0.840651 0.867928 0.223140 0.064 Uiso 1 1 calc R U . . .
H27B H 0.801320 0.791586 0.272342 0.064 Uiso 1 1 calc R U . . .
H27C H 0.768499 0.903795 0.273653 0.064 Uiso 1 1 calc R U . . .
C28 C 0.6921(3) 0.7162(3) 0.15064(16) 0.0383(8) Uani 1 1 d . U . . .
H28A H 0.620022 0.680376 0.118963 0.057 Uiso 1 1 calc R U . . .
H28B H 0.725450 0.664436 0.173408 0.057 Uiso 1 1 calc R U . . .
H28C H 0.750523 0.753522 0.129143 0.057 Uiso 1 1 calc R U . . .
C29 C 0.5090(2) 0.5698(2) 0.18508(13) 0.0240(6) Uani 1 1 d . U . . .
C30 C 0.5906(3) 0.5111(2) 0.20913(14) 0.0282(6) Uani 1 1 d . U . . .
C31 C 0.5971(3) 0.4219(3) 0.17087(15) 0.0356(7) Uani 1 1 d . U . . .
H31 H 0.651389 0.381278 0.186518 0.043 Uiso 1 1 calc R U . . .
C32 C 0.5253(3) 0.3917(3) 0.11027(16) 0.0416(8) Uani 1 1 d . U . . .
H32 H 0.531116 0.331181 0.084379 0.050 Uiso 1 1 calc R U . . .
C33 C 0.4456(3) 0.4496(3) 0.08781(15) 0.0387(8) Uani 1 1 d . U . . .
H33 H 0.396449 0.428069 0.046306 0.046 Uiso 1 1 calc R U . . .
C34 C 0.4349(3) 0.5393(2) 0.12426(14) 0.0298(7) Uani 1 1 d . U . . .
C35 C 0.6721(3) 0.5438(2) 0.27519(14) 0.0305(7) Uani 1 1 d . U . . .
H35 H 0.679345 0.620541 0.287461 0.037 Uiso 1 1 calc R U . . .
C36 C 0.6182(3) 0.4864(3) 0.32386(16) 0.0433(8) Uani 1 1 d . U . . .
H36A H 0.539160 0.499620 0.323294 0.065 Uiso 1 1 calc R U . . .
H36B H 0.669177 0.511465 0.366381 0.065 Uiso 1 1 calc R U . . .
H36C H 0.611300 0.410909 0.313362 0.065 Uiso 1 1 calc R U . . .
C37 C 0.7975(3) 0.5267(3) 0.27721(18) 0.0405(8) Uani 1 1 d . U . . .
H37A H 0.794871 0.451401 0.273176 0.061 Uiso 1 1 calc R U . . .
H37B H 0.850113 0.561819 0.317795 0.061 Uiso 1 1 calc R U . . .
H37C H 0.827596 0.555980 0.241943 0.061 Uiso 1 1 calc R U . . .
C38 C 0.3460(3) 0.6010(3) 0.09767(14) 0.0358(7) Uani 1 1 d . U . . .
H38 H 0.353067 0.662753 0.130230 0.043 Uiso 1 1 calc R U . . .
C39 C 0.2189(3) 0.5344(4) 0.0850(2) 0.0646(13) Uani 1 1 d . U . . .
H39A H 0.162518 0.579046 0.075234 0.097 Uiso 1 1 calc R U . . .
H39B H 0.206320 0.502103 0.122845 0.097 Uiso 1 1 calc R U . . .
H39C H 0.206353 0.479396 0.048728 0.097 Uiso 1 1 calc R U . . .
C40 C 0.3673(3) 0.6419(3) 0.03599(17) 0.0486(9) Uani 1 1 d . U . . .
H40A H 0.356520 0.582464 0.002673 0.073 Uiso 1 1 calc R U . . .
H40B H 0.448423 0.684748 0.043367 0.073 Uiso 1 1 calc R U . . .
H40C H 0.310522 0.684644 0.022418 0.073 Uiso 1 1 calc R U . . .
C41 C -0.0599(2) 0.2485(2) 0.12904(13) 0.0250(6) Uani 1 1 d . U . . .
C42 C -0.0321(3) 0.1557(2) 0.10529(15) 0.0332(7) Uani 1 1 d . U . . .
C43 C 0.0045(3) 0.1510(3) 0.04818(17) 0.0439(8) Uani 1 1 d . U . . .
H43 H 0.024107 0.088550 0.032093 0.053 Uiso 1 1 calc R U . . .
C44 C 0.0133(3) 0.2349(3) 0.01375(16) 0.0445(8) Uani 1 1 d . U . . .
C45 C -0.0177(3) 0.3251(3) 0.03763(14) 0.0358(7) Uani 1 1 d . U . . .
H45 H -0.014484 0.382142 0.013738 0.043 Uiso 1 1 calc R U . . .
C46 C -0.0530(2) 0.3344(2) 0.09499(13) 0.0269(6) Uani 1 1 d . U . . .
C47 C -0.0414(3) 0.0620(3) 0.14077(18) 0.0443(8) Uani 1 1 d . U . . .
H47A H -0.124745 0.024143 0.133019 0.067 Uiso 1 1 calc R U . . .
H47B H -0.011137 0.085823 0.186532 0.067 Uiso 1 1 calc R U . . .
H47C H 0.005602 0.015291 0.125799 0.067 Uiso 1 1 calc R U . . .
C48 C 0.0583(5) 0.2309(4) -0.0475(2) 0.0730(14) Uani 1 1 d . U . . .
H48A H 0.096985 0.172031 -0.051052 0.110 Uiso 1 1 calc R U . . .
H48B H 0.115693 0.296635 -0.047045 0.110 Uiso 1 1 calc R U . . .
H48C H -0.008606 0.221538 -0.084045 0.110 Uiso 1 1 calc R U . . .
C49 C -0.0829(3) 0.4340(2) 0.12045(16) 0.0347(7) Uani 1 1 d . U . . .
H49A H -0.068860 0.486356 0.091811 0.052 Uiso 1 1 calc R U . . .
H49B H -0.032578 0.461003 0.162961 0.052 Uiso 1 1 calc R U . . .
H49C H -0.166558 0.419462 0.123155 0.052 Uiso 1 1 calc R U . . .
C50 C -0.1978(2) 0.2261(2) 0.19647(13) 0.0252(6) Uani 1 1 d . U . . .
C51 C -0.2327(3) 0.2263(2) 0.25504(14) 0.0280(6) Uani 1 1 d . U . . .
H51 H -0.316012 0.211296 0.252233 0.034 Uiso 1 1 calc R U . . .
C52 C -0.1626(3) 0.2454(2) 0.31683(14) 0.0273(6) Uani 1 1 d . U . . .
C53 C -0.2950(3) 0.1842(2) 0.13674(14) 0.0308(7) Uani 1 1 d . U . . .
H53A H -0.291173 0.235281 0.106626 0.046 Uiso 1 1 calc R U . . .
H53B H -0.372751 0.172563 0.148120 0.046 Uiso 1 1 calc R U . . .
H53C H -0.283760 0.117830 0.116972 0.046 Uiso 1 1 calc R U . . .
C54 C -0.2273(3) 0.2347(3) 0.37065(15) 0.0344(7) Uani 1 1 d . U . . .
H54A H -0.313161 0.220707 0.353367 0.052 Uiso 1 1 calc R U . . .
H54B H -0.202181 0.299939 0.400760 0.052 Uiso 1 1 calc R U . . .
H54C H -0.208683 0.176553 0.392710 0.052 Uiso 1 1 calc R U . . .
C55 C 0.0171(2) 0.2677(2) 0.39438(13) 0.0247(6) Uani 1 1 d . U . . .
C56 C 0.0338(3) 0.1712(2) 0.41171(14) 0.0297(7) Uani 1 1 d . U . . .
C57 C 0.0987(3) 0.1678(2) 0.47224(15) 0.0325(7) Uani 1 1 d . U . . .
H57 H 0.110238 0.102293 0.483839 0.039 Uiso 1 1 calc R U . . .
C58 C 0.1469(3) 0.2581(2) 0.51611(14) 0.0299(7) Uani 1 1 d . U . . .
C59 C 0.1293(2) 0.3529(2) 0.49766(14) 0.0287(6) Uani 1 1 d . U . . .
H59 H 0.162876 0.415214 0.527123 0.034 Uiso 1 1 calc R U . . .
C60 C 0.0650(2) 0.3603(2) 0.43806(14) 0.0252(6) Uani 1 1 d . U . . .
C61 C -0.0177(4) 0.0716(3) 0.36474(16) 0.0442(9) Uani 1 1 d . U . . .
H61A H -0.104637 0.058099 0.355383 0.066 Uiso 1 1 calc R U . . .
H61B H 0.007761 0.012614 0.383163 0.066 Uiso 1 1 calc R U . . .
H61C H 0.010392 0.079648 0.325280 0.066 Uiso 1 1 calc R U . . .
C62 C 0.2130(3) 0.2519(3) 0.58247(16) 0.0427(8) Uani 1 1 d . U . . .
H62A H 0.202249 0.178345 0.589332 0.064 Uiso 1 1 calc R U . . .
H62B H 0.181806 0.290489 0.613919 0.064 Uiso 1 1 calc R U . . .
H62C H 0.297733 0.282970 0.587167 0.064 Uiso 1 1 calc R U . . .
C63 C 0.0431(3) 0.4640(2) 0.42072(15) 0.0340(7) Uani 1 1 d . U . . .
H63A H 0.086291 0.485209 0.387901 0.051 Uiso 1 1 calc R U . . .
H63B H 0.070831 0.517293 0.458633 0.051 Uiso 1 1 calc R U . . .
H63C H -0.042175 0.456847 0.404368 0.051 Uiso 1 1 calc R U . . .
O4A O 0.2642(6) 0.0429(6) 0.0924(4) 0.050(2) Uani 0.442(9) 1 d D U P A 1
C64A C 0.323(2) 0.1649(14) 0.0212(11) 0.139(8) Uani 0.442(9) 1 d D U P A 1
H64A H 0.391364 0.194712 0.003791 0.208 Uiso 0.442(9) 1 calc R U P A 1
H64B H 0.329540 0.204230 0.063175 0.208 Uiso 0.442(9) 1 calc R U P A 1
H64C H 0.249583 0.169440 -0.007525 0.208 Uiso 0.442(9) 1 calc R U P A 1
C65A C 0.3213(16) 0.0592(13) 0.0274(8) 0.110(5) Uani 0.442(9) 1 d D U P A 1
H65A H 0.402342 0.046302 0.033992 0.132 Uiso 0.442(9) 1 calc R U P A 1
H65B H 0.270266 0.011878 -0.010627 0.132 Uiso 0.442(9) 1 calc R U P A 1
C66A C 0.3492(11) -0.0207(11) 0.1146(7) 0.070(3) Uani 0.442(9) 1 d D U P A 1
H66A H 0.409390 0.018090 0.152518 0.084 Uiso 0.442(9) 1 calc R U P A 1
H66B H 0.390358 -0.038647 0.080665 0.084 Uiso 0.442(9) 1 calc R U P A 1
C67A C 0.277(2) -0.1174(17) 0.1309(14) 0.102(9) Uani 0.442(9) 1 d D U P A 1
H67A H 0.221151 -0.156615 0.092390 0.152 Uiso 0.442(9) 1 calc R U P A 1
H67B H 0.233529 -0.097934 0.162629 0.152 Uiso 0.442(9) 1 calc R U P A 1
H67C H 0.330207 -0.161144 0.148337 0.152 Uiso 0.442(9) 1 calc R U P A 1
O4B O 0.3128(11) 0.0223(8) 0.0838(6) 0.120(3) Uani 0.558(9) 1 d D U P A 2
C64B C 0.3630(14) 0.1088(10) 0.0121(4) 0.097(5) Uani 0.558(9) 1 d D U P A 2
H64D H 0.298275 0.059271 -0.018464 0.146 Uiso 0.558(9) 1 calc R U P A 2
H64E H 0.431582 0.077141 0.021822 0.146 Uiso 0.558(9) 1 calc R U P A 2
H64F H 0.385733 0.173117 -0.006404 0.146 Uiso 0.558(9) 1 calc R U P A 2
C65B C 0.3221(6) 0.1351(6) 0.0728(3) 0.050(2) Uani 0.558(9) 1 d D U P A 2
H65C H 0.382794 0.186173 0.105619 0.060 Uiso 0.558(9) 1 calc R U P A 2
H65D H 0.245048 0.155961 0.065645 0.060 Uiso 0.558(9) 1 calc R U P A 2
C66B C 0.2998(11) -0.0748(10) 0.0741(7) 0.104(4) Uani 0.558(9) 1 d D U P A 2
H66C H 0.371446 -0.092054 0.062271 0.125 Uiso 0.558(9) 1 calc R U P A 2
H66D H 0.230779 -0.105719 0.038546 0.125 Uiso 0.558(9) 1 calc R U P A 2
C67B C 0.2805(15) -0.1195(17) 0.1335(10) 0.094(7) Uani 0.558(9) 1 d D U P A 2
H67D H 0.231452 -0.191158 0.122003 0.141 Uiso 0.558(9) 1 calc R U P A 2
H67E H 0.240046 -0.076003 0.156927 0.141 Uiso 0.558(9) 1 calc R U P A 2
H67F H 0.357348 -0.120498 0.160346 0.141 Uiso 0.558(9) 1 calc R U P A 2

loop_
_atom_site_aniso_label
_atom_site_aniso_U_11
_atom_site_aniso_U_22
_atom_site_aniso_U_33
_atom_site_aniso_U_23
_atom_site_aniso_U_13
_atom_site_aniso_U_12
Mg1 0.0222(5) 0.0340(5) 0.0217(5) 0.0043(4) 0.0045(4) -0.0025(4)
Ni1 0.01695(17) 0.01870(18) 0.01791(18) 0.00164(13) 0.00593(13) 0.00042(13)
O1 0.0341(11) 0.0258(10) 0.0287(11) -0.0014(8) 0.0131(9) 0.0020(9)
O2 0.0303(11) 0.0332(11) 0.0307(12) 0.0017(9) 0.0099(9) -0.0011(9)
O3 0.0280(11) 0.0492(14) 0.0354(13) 0.0020(10) 0.0051(9) 0.0071(10)
N1 0.0182(11) 0.0207(11) 0.0201(12) 0.0011(9) 0.0069(9) 0.0024(9)
N2 0.0185(11) 0.0247(12) 0.0178(11) 0.0029(9) 0.0042(9) 0.0051(9)
N3 0.0269(13) 0.0254(12) 0.0199(12) 0.0022(9) 0.0057(10) -0.0023(10)
N4 0.0258(12) 0.0293(13) 0.0194(12) 0.0026(10) 0.0046(10) 0.0017(10)
C1 0.0228(14) 0.0263(14) 0.0189(14) 0.0081(11) 0.0056(11) -0.0019(11)
C2 0.0333(18) 0.061(2) 0.044(2) 0.0077(17) 0.0019(15) 0.0146(16)
C3 0.0377(19) 0.053(2) 0.045(2) 0.0122(17) 0.0030(16) 0.0152(16)
C4 0.0315(17) 0.0421(19) 0.054(2) 0.0067(16) 0.0098(15) 0.0137(15)
C5 0.0346(18) 0.044(2) 0.045(2) -0.0052(16) 0.0087(15) 0.0077(15)
C6 0.0216(14) 0.0193(13) 0.0276(15) -0.0020(11) 0.0130(11) 0.0008(11)
C7 0.0223(14) 0.0209(14) 0.0448(18) -0.0004(12) 0.0115(13) 0.0016(11)
C8 0.0261(16) 0.0302(17) 0.068(2) -0.0036(16) 0.0234(16) 0.0041(13)
C9 0.049(2) 0.0350(18) 0.059(2) -0.0018(16) 0.0409(19) 0.0020(15)
C10 0.052(2) 0.0327(17) 0.0365(19) 0.0004(14) 0.0288(16) 0.0022(15)
C11 0.0340(16) 0.0256(15) 0.0250(15) -0.0001(12) 0.0139(12) -0.0006(12)
C12 0.0241(16) 0.0356(17) 0.052(2) 0.0097(15) 0.0079(14) 0.0112(13)
C13 0.056(2) 0.044(2) 0.065(3) 0.0054(19) -0.011(2) 0.0153(18)
C14 0.0328(19) 0.0365(19) 0.088(3) 0.0118(19) 0.0012(19) 0.0103(15)
C15 0.0375(17) 0.0468(19) 0.0199(15) 0.0071(13) 0.0095(13) 0.0079(14)
C16 0.060(2) 0.048(2) 0.037(2) 0.0043(16) -0.0033(17) 0.0033(18)
C17 0.057(2) 0.049(2) 0.0269(18) 0.0013(15) -0.0003(16) 0.0209(17)
C18 0.0207(14) 0.0219(13) 0.0215(14) 0.0024(11) 0.0035(11) 0.0018(11)
C19 0.0214(14) 0.0224(14) 0.0257(15) 0.0041(11) 0.0049(11) -0.0027(11)
C20 0.0176(13) 0.0310(15) 0.0185(14) 0.0078(11) 0.0043(11) 0.0042(11)
C21 0.0274(15) 0.0210(14) 0.0351(17) -0.0015(12) 0.0082(13) 0.0007(12)
C22 0.0354(18) 0.0284(16) 0.047(2) -0.0113(14) 0.0151(15) 0.0019(13)
C23 0.0318(16) 0.0301(16) 0.0335(18) -0.0054(13) 0.0056(13) -0.0009(13)
C24 0.0424(19) 0.0257(16) 0.048(2) 0.0046(14) 0.0071(16) 0.0058(14)
C25 0.0218(14) 0.0380(17) 0.0266(16) 0.0080(13) 0.0099(12) 0.0020(12)
C26 0.0372(18) 0.049(2) 0.0395(19) 0.0226(16) 0.0199(15) 0.0067(15)
C27 0.0199(15) 0.067(2) 0.0357(19) 0.0068(16) 0.0102(13) -0.0041(15)
C28 0.0340(17) 0.049(2) 0.0359(18) 0.0095(15) 0.0204(14) 0.0050(15)
C29 0.0211(14) 0.0317(15) 0.0196(14) 0.0016(11) 0.0088(11) 0.0039(11)
C30 0.0263(15) 0.0324(16) 0.0262(15) 0.0016(12) 0.0082(12) 0.0061(12)
C31 0.0376(18) 0.0391(18) 0.0352(18) 0.0028(14) 0.0127(14) 0.0169(14)
C32 0.054(2) 0.0412(19) 0.0306(18) -0.0066(14) 0.0139(16) 0.0138(16)
C33 0.0402(19) 0.053(2) 0.0185(15) -0.0055(14) 0.0057(13) 0.0064(15)
C34 0.0252(15) 0.0423(17) 0.0209(15) 0.0020(12) 0.0072(12) 0.0049(13)
C35 0.0290(16) 0.0341(16) 0.0284(16) 0.0018(13) 0.0026(12) 0.0118(13)
C36 0.0359(19) 0.061(2) 0.0286(18) 0.0097(16) -0.0014(14) 0.0065(16)
C37 0.0296(17) 0.0405(19) 0.050(2) 0.0024(16) 0.0036(15) 0.0116(14)
C38 0.0327(17) 0.056(2) 0.0189(15) 0.0045(14) 0.0016(13) 0.0142(15)
C39 0.033(2) 0.113(4) 0.052(3) 0.045(3) 0.0078(18) 0.015(2)
C40 0.047(2) 0.059(2) 0.037(2) 0.0170(17) 0.0057(16) 0.0049(18)
C41 0.0214(14) 0.0317(15) 0.0175(14) 0.0002(11) 0.0001(11) 0.0015(11)
C42 0.0339(17) 0.0334(16) 0.0275(16) -0.0013(13) 0.0026(13) 0.0031(13)
C43 0.048(2) 0.044(2) 0.0363(19) -0.0106(15) 0.0090(16) 0.0107(16)
C44 0.047(2) 0.061(2) 0.0239(17) -0.0017(15) 0.0112(15) 0.0092(17)
C45 0.0348(17) 0.0484(19) 0.0216(16) 0.0093(13) 0.0034(13) 0.0041(14)
C46 0.0226(14) 0.0370(16) 0.0193(14) 0.0035(12) 0.0010(11) 0.0063(12)
C47 0.048(2) 0.0300(17) 0.051(2) 0.0022(15) 0.0061(17) 0.0073(15)
C48 0.084(3) 0.104(4) 0.035(2) 0.001(2) 0.029(2) 0.021(3)
C49 0.0351(17) 0.0371(17) 0.0348(18) 0.0100(14) 0.0090(14) 0.0111(14)
C50 0.0257(14) 0.0226(14) 0.0242(15) 0.0014(11) 0.0026(11) 0.0022(11)
C51 0.0224(14) 0.0301(15) 0.0275(15) 0.0035(12) 0.0062(12) -0.0033(12)
C52 0.0296(15) 0.0233(14) 0.0271(15) 0.0034(12) 0.0095(12) -0.0014(12)
C53 0.0275(15) 0.0340(16) 0.0260(16) 0.0001(13) 0.0008(12) 0.0026(13)
C54 0.0293(16) 0.0413(18) 0.0293(17) 0.0044(14) 0.0106(13) -0.0032(13)
C55 0.0228(14) 0.0286(15) 0.0213(14) 0.0019(11) 0.0082(11) 0.0001(11)
C56 0.0362(17) 0.0267(15) 0.0253(15) 0.0011(12) 0.0103(13) 0.0033(12)
C57 0.0373(17) 0.0334(16) 0.0324(17) 0.0067(13) 0.0135(13) 0.0143(13)
C58 0.0233(15) 0.0428(18) 0.0251(15) 0.0017(13) 0.0073(12) 0.0108(13)
C59 0.0225(14) 0.0341(16) 0.0255(15) -0.0046(12) 0.0054(12) 0.0015(12)
C60 0.0234(14) 0.0250(14) 0.0265(15) 0.0013(11) 0.0102(12) 0.0003(11)
C61 0.066(2) 0.0292(17) 0.0338(19) -0.0007(14) 0.0070(17) 0.0084(16)
C62 0.0346(18) 0.062(2) 0.0321(18) 0.0049(16) 0.0010(14) 0.0188(16)
C63 0.0416(18) 0.0254(15) 0.0309(17) 0.0012(12) 0.0067(14) 0.0015(13)
O4A 0.040(4) 0.043(4) 0.065(4) 0.002(3) -0.006(3) 0.025(3)
C64A 0.164(14) 0.126(11) 0.110(12) 0.052(10) 0.020(11) -0.014(11)
C65A 0.107(11) 0.116(10) 0.102(10) 0.042(9) 0.020(8) 0.005(9)
C66A 0.056(7) 0.087(8) 0.070(7) 0.022(6) -0.004(5) 0.038(6)
C67A 0.141(19) 0.050(10) 0.116(18) 0.022(10) 0.010(14) 0.041(10)
O4B 0.141(8) 0.102(6) 0.152(8) 0.073(6) 0.063(7) 0.055(6)
C64B 0.175(13) 0.076(8) 0.026(4) 0.002(5) 0.026(6) -0.006(8)
C65B 0.041(4) 0.059(4) 0.044(4) 0.010(3) 0.004(3) 0.001(3)
C66B 0.084(7) 0.090(6) 0.135(10) 0.066(7) -0.006(7) 0.019(6)
C67B 0.068(9) 0.110(13) 0.148(16) 0.073(12) 0.072(11) 0.046(8)

loop_
_atom_type_symbol
_atom_type_description
_atom_type_scat_dispersion_real
_atom_type_scat_dispersion_imag
_atom_type_scat_source
C C 0.0033 0.0016 'International Tables Vol C Tables 4.2.6.8 and 6.1.1.4'
H H 0.0000 0.0000 'International Tables Vol C Tables 4.2.6.8 and 6.1.1.4'
Mg Mg 0.0486 0.0363 'International Tables Vol C Tables 4.2.6.8 and 6.1.1.4'
N N 0.0061 0.0033 'International Tables Vol C Tables 4.2.6.8 and 6.1.1.4'
Ni Ni 0.3393 1.1124 'International Tables Vol C Tables 4.2.6.8 and 6.1.1.4'
O O 0.0106 0.0060 'International Tables Vol C Tables 4.2.6.8 and 6.1.1.4'

loop_
_geom_angle_atom_site_label_1
_geom_angle_atom_site_label_2
_geom_angle_atom_site_label_3
_geom_angle
_geom_angle_site_symmetry_1
_geom_angle_site_symmetry_3
_geom_angle_publ_flag
O2 Mg1 O3 103.18(10) . . ?
O2 Mg1 N3 117.00(10) . . ?
O3 Mg1 N3 108.90(11) . . ?
O2 Mg1 N4 125.20(10) . . ?
O3 Mg1 N4 109.12(10) . . ?
N3 Mg1 N4 92.79(10) . . ?
C1 Ni1 N1 117.24(11) . . ?
C1 Ni1 N2 144.59(11) . . ?
N1 Ni1 N2 98.08(9) . . ?
C1 Ni1 O1 39.33(11) . . ?
N1 Ni1 O1 156.48(9) . . ?
N2 Ni1 O1 105.43(9) . . ?
C1 O1 Ni1 66.67(15) . . ?
C1 O2 Mg1 131.9(2) . . ?
C2 O3 C5 107.1(2) . . ?
C2 O3 Mg1 121.3(2) . . ?
C5 O3 Mg1 124.5(2) . . ?
C18 N1 C6 122.3(2) . . ?
C18 N1 Ni1 124.28(19) . . ?
C6 N1 Ni1 113.37(16) . . ?
C20 N2 C29 125.0(2) . . ?
C20 N2 Ni1 124.29(19) . . ?
C29 N2 Ni1 110.66(17) . . ?
C52 N3 C55 118.1(2) . . ?
C52 N3 Mg1 122.77(19) . . ?
C55 N3 Mg1 119.18(18) . . ?
C50 N4 C41 118.6(2) . . ?
C50 N4 Mg1 124.18(19) . . ?
C41 N4 Mg1 117.16(18) . . ?
O2 C1 O1 129.3(3) . . ?
O2 C1 Ni1 156.7(2) . . ?
O1 C1 Ni1 74.00(15) . . ?
C3 C2 O3 104.1(3) . . ?
C3 C2 H2A 110.9 . . ?
O3 C2 H2A 110.9 . . ?
C3 C2 H2B 110.9 . . ?
O3 C2 H2B 110.9 . . ?
H2A C2 H2B 109.0 . . ?
C2 C3 C4 103.7(3) . . ?
C2 C3 H3A 111.0 . . ?
C4 C3 H3A 111.0 . . ?
C2 C3 H3B 111.0 . . ?
C4 C3 H3B 111.0 . . ?
H3A C3 H3B 109.0 . . ?
C5 C4 C3 105.2(3) . . ?
C5 C4 H4A 110.7 . . ?
C3 C4 H4A 110.7 . . ?
C5 C4 H4B 110.7 . . ?
C3 C4 H4B 110.7 . . ?
H4A C4 H4B 108.8 . . ?
O3 C5 C4 105.6(3) . . ?
O3 C5 H5A 110.6 . . ?
C4 C5 H5A 110.6 . . ?
O3 C5 H5B 110.6 . . ?
C4 C5 H5B 110.6 . . ?
H5A C5 H5B 108.8 . . ?
C7 C6 C11 121.6(3) . . ?
C7 C6 N1 119.4(3) . . ?
C11 C6 N1 119.0(2) . . ?
C6 C7 C8 117.7(3) . . ?
C6 C7 C12 121.8(3) . . ?
C8 C7 C12 120.5(3) . . ?
C9 C8 C7 121.1(3) . . ?
C9 C8 H8 119.4 . . ?
C7 C8 H8 119.4 . . ?
C10 C9 C8 119.8(3) . . ?
C10 C9 H9 120.1 . . ?
C8 C9 H9 120.1 . . ?
C9 C10 C11 121.6(3) . . ?
C9 C10 H10 119.2 . . ?
C11 C10 H10 119.2 . . ?
C10 C11 C6 117.9(3) . . ?
C10 C11 C15 120.2(3) . . ?
C6 C11 C15 121.9(3) . . ?
C7 C12 C14 113.5(3) . . ?
C7 C12 C13 110.4(3) . . ?
C14 C12 C13 110.0(3) . . ?
C7 C12 H12 107.6 . . ?
C14 C12 H12 107.6 . . ?
C13 C12 H12 107.6 . . ?
C12 C13 H13A 109.5 . . ?
C12 C13 H13B 109.5 . . ?
H13A C13 H13B 109.5 . . ?
C12 C13 H13C 109.5 . . ?
H13A C13 H13C 109.5 . . ?
H13B C13 H13C 109.5 . . ?
C12 C14 H14A 109.5 . . ?
C12 C14 H14B 109.5 . . ?
H14A C14 H14B 109.5 . . ?
C12 C14 H14C 109.5 . . ?
H14A C14 H14C 109.5 . . ?
H14B C14 H14C 109.5 . . ?
C11 C15 C17 110.1(3) . . ?
C11 C15 C16 114.0(3) . . ?
C17 C15 C16 110.1(3) . . ?
C11 C15 H15 107.5 . . ?
C17 C15 H15 107.5 . . ?
C16 C15 H15 107.5 . . ?
C15 C16 H16A 109.5 . . ?
C15 C16 H16B 109.5 . . ?
H16A C16 H16B 109.5 . . ?
C15 C16 H16C 109.5 . . ?
H16A C16 H16C 109.5 . . ?
H16B C16 H16C 109.5 . . ?
C15 C17 H17A 109.5 . . ?
C15 C17 H17B 109.5 . . ?
H17A C17 H17B 109.5 . . ?
C15 C17 H17C 109.5 . . ?
H17A C17 H17C 109.5 . . ?
H17B C17 H17C 109.5 . . ?
N1 C18 C19 121.4(2) . . ?
N1 C18 C21 126.5(2) . . ?
C19 C18 C21 112.1(2) . . ?
C18 C19 C20 131.4(3) . . ?
C18 C19 H19 114.3 . . ?
C20 C19 H19 114.3 . . ?
N2 C20 C19 120.4(2) . . ?
N2 C20 C25 126.5(2) . . ?
C19 C20 C25 113.1(2) . . ?
C24 C21 C23 110.2(2) . . ?
C24 C21 C22 105.7(3) . . ?
C23 C21 C22 105.1(3) . . ?
C24 C21 C18 108.2(2) . . ?
C23 C21 C18 108.1(2) . . ?
C22 C21 C18 119.4(2) . . ?
C21 C22 H22A 109.5 . . ?
C21 C22 H22B 109.5 . . ?
H22A C22 H22B 109.5 . . ?
C21 C22 H22C 109.5 . . ?
H22A C22 H22C 109.5 . . ?
H22B C22 H22C 109.5 . . ?
C21 C23 H23A 109.5 . . ?
C21 C23 H23B 109.5 . . ?
H23A C23 H23B 109.5 . . ?
C21 C23 H23C 109.5 . . ?
H23A C23 H23C 109.5 . . ?
H23B C23 H23C 109.5 . . ?
C21 C24 H24A 109.5 . . ?
C21 C24 H24B 109.5 . . ?
H24A C24 H24B 109.5 . . ?
C21 C24 H24C 109.5 . . ?
H24A C24 H24C 109.5 . . ?
H24B C24 H24C 109.5 . . ?
C27 C25 C28 105.2(3) . . ?
C27 C25 C26 109.4(3) . . ?
C28 C25 C26 106.7(3) . . ?
C27 C25 C20 109.7(2) . . ?
C28 C25 C20 118.4(2) . . ?
C26 C25 C20 107.3(2) . . ?
C25 C26 H26A 109.5 . . ?
C25 C26 H26B 109.5 . . ?
H26A C26 H26B 109.5 . . ?
C25 C26 H26C 109.5 . . ?
H26A C26 H26C 109.5 . . ?
H26B C26 H26C 109.5 . . ?
C25 C27 H27A 109.5 . . ?
C25 C27 H27B 109.5 . . ?
H27A C27 H27B 109.5 . . ?
C25 C27 H27C 109.5 . . ?
H27A C27 H27C 109.5 . . ?
H27B C27 H27C 109.5 . . ?
C25 C28 H28A 109.5 . . ?
C25 C28 H28B 109.5 . . ?
H28A C28 H28B 109.5 . . ?
C25 C28 H28C 109.5 . . ?
H28A C28 H28C 109.5 . . ?
H28B C28 H28C 109.5 . . ?
C34 C29 C30 121.1(3) . . ?
C34 C29 N2 119.6(3) . . ?
C30 C29 N2 119.1(2) . . ?
C31 C30 C29 118.5(3) . . ?
C31 C30 C35 119.9(3) . . ?
C29 C30 C35 121.6(3) . . ?
C32 C31 C30 120.9(3) . . ?
C32 C31 H31 119.6 . . ?
C30 C31 H31 119.6 . . ?
C33 C32 C31 119.7(3) . . ?
C33 C32 H32 120.2 . . ?
C31 C32 H32 120.2 . . ?
C32 C33 C34 121.8(3) . . ?
C32 C33 H33 119.1 . . ?
C34 C33 H33 119.1 . . ?
C33 C34 C29 117.9(3) . . ?
C33 C34 C38 120.2(3) . . ?
C29 C34 C38 121.9(3) . . ?
C36 C35 C30 110.5(3) . . ?
C36 C35 C37 109.9(3) . . ?
C30 C35 C37 112.9(3) . . ?
C36 C35 H35 107.7 . . ?
C30 C35 H35 107.7 . . ?
C37 C35 H35 107.7 . . ?
C35 C36 H36A 109.5 . . ?
C35 C36 H36B 109.5 . . ?
H36A C36 H36B 109.5 . . ?
C35 C36 H36C 109.5 . . ?
H36A C36 H36C 109.5 . . ?
H36B C36 H36C 109.5 . . ?
C35 C37 H37A 109.5 . . ?
C35 C37 H37B 109.5 . . ?
H37A C37 H37B 109.5 . . ?
C35 C37 H37C 109.5 . . ?
H37A C37 H37C 109.5 . . ?
H37B C37 H37C 109.5 . . ?
C34 C38 C40 113.0(3) . . ?
C34 C38 C39 110.9(3) . . ?
C40 C38 C39 108.5(3) . . ?
C34 C38 H38 108.1 . . ?
C40 C38 H38 108.1 . . ?
C39 C38 H38 108.1 . . ?
C38 C39 H39A 109.5 . . ?
C38 C39 H39B 109.5 . . ?
H39A C39 H39B 109.5 . . ?
C38 C39 H39C 109.5 . . ?
H39A C39 H39C 109.5 . . ?
H39B C39 H39C 109.5 . . ?
C38 C40 H40A 109.5 . . ?
C38 C40 H40B 109.5 . . ?
H40A C40 H40B 109.5 . . ?
C38 C40 H40C 109.5 . . ?
H40A C40 H40C 109.5 . . ?
H40B C40 H40C 109.5 . . ?
C42 C41 C46 120.8(3) . . ?
C42 C41 N4 119.7(3) . . ?
C46 C41 N4 119.3(3) . . ?
C43 C42 C41 118.7(3) . . ?
C43 C42 C47 120.0(3) . . ?
C41 C42 C47 121.3(3) . . ?
C42 C43 C44 121.9(3) . . ?
C42 C43 H43 119.1 . . ?
C44 C43 H43 119.1 . . ?
C43 C44 C45 118.2(3) . . ?
C43 C44 C48 121.6(4) . . ?
C45 C44 C48 120.2(4) . . ?
C46 C45 C44 122.2(3) . . ?
C46 C45 H45 118.9 . . ?
C44 C45 H45 118.9 . . ?
C45 C46 C41 118.2(3) . . ?
C45 C46 C49 121.0(3) . . ?
C41 C46 C49 120.8(3) . . ?
C42 C47 H47A 109.5 . . ?
C42 C47 H47B 109.5 . . ?
H47A C47 H47B 109.5 . . ?
C42 C47 H47C 109.5 . . ?
H47A C47 H47C 109.5 . . ?
H47B C47 H47C 109.5 . . ?
C44 C48 H48A 109.5 . . ?
C44 C48 H48B 109.5 . . ?
H48A C48 H48B 109.5 . . ?
C44 C48 H48C 109.5 . . ?
H48A C48 H48C 109.5 . . ?
H48B C48 H48C 109.5 . . ?
C46 C49 H49A 109.5 . . ?
C46 C49 H49B 109.5 . . ?
H49A C49 H49B 109.5 . . ?
C46 C49 H49C 109.5 . . ?
H49A C49 H49C 109.5 . . ?
H49B C49 H49C 109.5 . . ?
N4 C50 C51 123.6(3) . . ?
N4 C50 C53 119.6(3) . . ?
C51 C50 C53 116.8(3) . . ?
C52 C51 C50 129.4(3) . . ?
C52 C51 H51 115.3 . . ?
C50 C51 H51 115.3 . . ?
N3 C52 C51 124.3(3) . . ?
N3 C52 C54 118.9(3) . . ?
C51 C52 C54 116.8(3) . . ?
C50 C53 H53A 109.5 . . ?
C50 C53 H53B 109.5 . . ?
H53A C53 H53B 109.5 . . ?
C50 C53 H53C 109.5 . . ?
H53A C53 H53C 109.5 . . ?
H53B C53 H53C 109.5 . . ?
C52 C54 H54A 109.5 . . ?
C52 C54 H54B 109.5 . . ?
H54A C54 H54B 109.5 . . ?
C52 C54 H54C 109.5 . . ?
H54A C54 H54C 109.5 . . ?
H54B C54 H54C 109.5 . . ?
C56 C55 C60 120.2(3) . . ?
C56 C55 N3 119.4(2) . . ?
C60 C55 N3 120.3(3) . . ?
C57 C56 C55 119.4(3) . . ?
C57 C56 C61 120.5(3) . . ?
C55 C56 C61 120.1(3) . . ?
C58 C57 C56 121.5(3) . . ?
C58 C57 H57 119.2 . . ?
C56 C57 H57 119.2 . . ?
C57 C58 C59 118.0(3) . . ?
C57 C58 C62 120.6(3) . . ?
C59 C58 C62 121.5(3) . . ?
C60 C59 C58 122.7(3) . . ?
C60 C59 H59 118.6 . . ?
C58 C59 H59 118.6 . . ?
C59 C60 C55 118.2(3) . . ?
C59 C60 C63 121.3(3) . . ?
C55 C60 C63 120.5(3) . . ?
C56 C61 H61A 109.5 . . ?
C56 C61 H61B 109.5 . . ?
H61A C61 H61B 109.5 . . ?
C56 C61 H61C 109.5 . . ?
H61A C61 H61C 109.5 . . ?
H61B C61 H61C 109.5 . . ?
C58 C62 H62A 109.5 . . ?
C58 C62 H62B 109.5 . . ?
H62A C62 H62B 109.5 . . ?
C58 C62 H62C 109.5 . . ?
H62A C62 H62C 109.5 . . ?
H62B C62 H62C 109.5 . . ?
C60 C63 H63A 109.5 . . ?
C60 C63 H63B 109.5 . . ?
H63A C63 H63B 109.5 . . ?
C60 C63 H63C 109.5 . . ?
H63A C63 H63C 109.5 . . ?
H63B C63 H63C 109.5 . . ?
C66A O4A C65A 90.5(8) . . ?
C65A C64A H64A 109.5 . . ?
C65A C64A H64B 109.5 . . ?
H64A C64A H64B 109.5 . . ?
C65A C64A H64C 109.5 . . ?
H64A C64A H64C 109.5 . . ?
H64B C64A H64C 109.5 . . ?
C64A C65A O4A 102.7(14) . . ?
C64A C65A H65A 111.2 . . ?
O4A C65A H65A 111.2 . . ?
C64A C65A H65B 111.2 . . ?
O4A C65A H65B 111.2 . . ?
H65A C65A H65B 109.1 . . ?
O4A C66A C67A 105.9(14) . . ?
O4A C66A H66A 110.6 . . ?
C67A C66A H66A 110.6 . . ?
O4A C66A H66B 110.6 . . ?
C67A C66A H66B 110.6 . . ?
H66A C66A H66B 108.7 . . ?
C66A C67A H67A 109.5 . . ?
C66A C67A H67B 109.5 . . ?
H67A C67A H67B 109.5 . . ?
C66A C67A H67C 109.5 . . ?
H67A C67A H67C 109.5 . . ?
H67B C67A H67C 109.5 . . ?
C66B O4B C65B 161.7(12) . . ?
C65B C64B H64D 109.5 . . ?
C65B C64B H64E 109.5 . . ?
H64D C64B H64E 109.5 . . ?
C65B C64B H64F 109.5 . . ?
H64D C64B H64F 109.5 . . ?
H64E C64B H64F 109.5 . . ?
O4B C65B C64B 88.6(8) . . ?
O4B C65B H65C 113.9 . . ?
C64B C65B H65C 113.9 . . ?
O4B C65B H65D 113.9 . . ?
C64B C65B H65D 113.9 . . ?
H65C C65B H65D 111.1 . . ?
O4B C66B C67B 109.2(15) . . ?
O4B C66B H66C 109.8 . . ?
C67B C66B H66C 109.8 . . ?
O4B C66B H66D 109.8 . . ?
C67B C66B H66D 109.8 . . ?
H66C C66B H66D 108.3 . . ?
C66B C67B H67D 109.5 . . ?
C66B C67B H67E 109.5 . . ?
H67D C67B H67E 109.5 . . ?
C66B C67B H67F 109.5 . . ?
H67D C67B H67F 109.5 . . ?
H67E C67B H67F 109.5 . . ?

loop_
_geom_bond_atom_site_label_1
_geom_bond_atom_site_label_2
_geom_bond_distance
_geom_bond_site_symmetry_2
_geom_bond_publ_flag
Mg1 O2 1.974(2) . ?
Mg1 O3 2.022(2) . ?
Mg1 N3 2.027(2) . ?
Mg1 N4 2.037(2) . ?
Ni1 C1 1.838(3) . ?
Ni1 N1 1.875(2) . ?
Ni1 N2 1.913(2) . ?
Ni1 O1 1.925(2) . ?
O1 C1 1.269(3) . ?
O2 C1 1.237(3) . ?
O3 C2 1.466(4) . ?
O3 C5 1.468(4) . ?
N1 C18 1.333(3) . ?
N1 C6 1.439(3) . ?
N2 C20 1.326(3) . ?
N2 C29 1.437(3) . ?
N3 C52 1.341(4) . ?
N3 C55 1.432(4) . ?
N4 C50 1.328(4) . ?
N4 C41 1.437(4) . ?
C2 C3 1.464(5) . ?
C2 H2A 0.9900 . ?
C2 H2B 0.9900 . ?
C3 C4 1.531(5) . ?
C3 H3A 0.9900 . ?
C3 H3B 0.9900 . ?
C4 C5 1.512(5) . ?
C4 H4A 0.9900 . ?
C4 H4B 0.9900 . ?
C5 H5A 0.9900 . ?
C5 H5B 0.9900 . ?
C6 C7 1.395(4) . ?
C6 C11 1.402(4) . ?
C7 C8 1.400(4) . ?
C7 C12 1.521(5) . ?
C8 C9 1.382(5) . ?
C8 H8 0.9500 . ?
C9 C10 1.367(5) . ?
C9 H9 0.9500 . ?
C10 C11 1.392(4) . ?
C10 H10 0.9500 . ?
C11 C15 1.515(5) . ?
C12 C14 1.523(5) . ?
C12 C13 1.523(5) . ?
C12 H12 1.0000 . ?
C13 H13A 0.9800 . ?
C13 H13B 0.9800 . ?
C13 H13C 0.9800 . ?
C14 H14A 0.9800 . ?
C14 H14B 0.9800 . ?
C14 H14C 0.9800 . ?
C15 C17 1.525(5) . ?
C15 C16 1.535(5) . ?
C15 H15 1.0000 . ?
C16 H16A 0.9800 . ?
C16 H16B 0.9800 . ?
C16 H16C 0.9800 . ?
C17 H17A 0.9800 . ?
C17 H17B 0.9800 . ?
C17 H17C 0.9800 . ?
C18 C19 1.401(4) . ?
C18 C21 1.578(4) . ?
C19 C20 1.402(4) . ?
C19 H19 0.9500 . ?
C20 C25 1.567(4) . ?
C21 C24 1.539(4) . ?
C21 C23 1.541(4) . ?
C21 C22 1.545(4) . ?
C22 H22A 0.9800 . ?
C22 H22B 0.9800 . ?
C22 H22C 0.9800 . ?
C23 H23A 0.9800 . ?
C23 H23B 0.9800 . ?
C23 H23C 0.9800 . ?
C24 H24A 0.9800 . ?
C24 H24B 0.9800 . ?
C24 H24C 0.9800 . ?
C25 C27 1.532(4) . ?
C25 C28 1.535(4) . ?
C25 C26 1.540(4) . ?
C26 H26A 0.9800 . ?
C26 H26B 0.9800 . ?
C26 H26C 0.9800 . ?
C27 H27A 0.9800 . ?
C27 H27B 0.9800 . ?
C27 H27C 0.9800 . ?
C28 H28A 0.9800 . ?
C28 H28B 0.9800 . ?
C28 H28C 0.9800 . ?
C29 C34 1.400(4) . ?
C29 C30 1.408(4) . ?
C30 C31 1.393(4) . ?
C30 C35 1.525(4) . ?
C31 C32 1.386(5) . ?
C31 H31 0.9500 . ?
C32 C33 1.374(5) . ?
C32 H32 0.9500 . ?
C33 C34 1.395(4) . ?
C33 H33 0.9500 . ?
C34 C38 1.515(4) . ?
C35 C36 1.516(5) . ?
C35 C37 1.533(4) . ?
C35 H35 1.0000 . ?
C36 H36A 0.9800 . ?
C36 H36B 0.9800 . ?
C36 H36C 0.9800 . ?
C37 H37A 0.9800 . ?
C37 H37B 0.9800 . ?
C37 H37C 0.9800 . ?
C38 C40 1.530(5) . ?
C38 C39 1.531(5) . ?
C38 H38 1.0000 . ?
C39 H39A 0.9800 . ?
C39 H39B 0.9800 . ?
C39 H39C 0.9800 . ?
C40 H40A 0.9800 . ?
C40 H40B 0.9800 . ?
C40 H40C 0.9800 . ?
C41 C42 1.403(4) . ?
C41 C46 1.404(4) . ?
C42 C43 1.384(5) . ?
C42 C47 1.509(5) . ?
C43 C44 1.387(5) . ?
C43 H43 0.9500 . ?
C44 C45 1.394(5) . ?
C44 C48 1.519(5) . ?
C45 C46 1.384(4) . ?
C45 H45 0.9500 . ?
C46 C49 1.507(4) . ?
C47 H47A 0.9800 . ?
C47 H47B 0.9800 . ?
C47 H47C 0.9800 . ?
C48 H48A 0.9800 . ?
C48 H48B 0.9800 . ?
C48 H48C 0.9800 . ?
C49 H49A 0.9800 . ?
C49 H49B 0.9800 . ?
C49 H49C 0.9800 . ?
C50 C51 1.404(4) . ?
C50 C53 1.521(4) . ?
C51 C52 1.397(4) . ?
C51 H51 0.9500 . ?
C52 C54 1.512(4) . ?
C53 H53A 0.9800 . ?
C53 H53B 0.9800 . ?
C53 H53C 0.9800 . ?
C54 H54A 0.9800 . ?
C54 H54B 0.9800 . ?
C54 H54C 0.9800 . ?
C55 C56 1.400(4) . ?
C55 C60 1.408(4) . ?
C56 C57 1.391(4) . ?
C56 C61 1.514(4) . ?
C57 C58 1.388(4) . ?
C57 H57 0.9500 . ?
C58 C59 1.388(4) . ?
C58 C62 1.512(4) . ?
C59 C60 1.386(4) . ?
C59 H59 0.9500 . ?
C60 C63 1.508(4) . ?
C61 H61A 0.9800 . ?
C61 H61B 0.9800 . ?
C61 H61C 0.9800 . ?
C62 H62A 0.9800 . ?
C62 H62B 0.9800 . ?
C62 H62C 0.9800 . ?
C63 H63A 0.9800 . ?
C63 H63B 0.9800 . ?
C63 H63C 0.9800 . ?
O4A C66A 1.473(12) . ?
O4A C65A 1.684(14) . ?
C64A C65A 1.407(16) . ?
C64A H64A 0.9800 . ?
C64A H64B 0.9800 . ?
C64A H64C 0.9800 . ?
C65A H65A 0.9900 . ?
C65A H65B 0.9900 . ?
C66A C67A 1.489(17) . ?
C66A H66A 0.9900 . ?
C66A H66B 0.9900 . ?
C67A H67A 0.9800 . ?
C67A H67B 0.9800 . ?
C67A H67C 0.9800 . ?
O4B C66B 1.247(14) . ?
O4B C65B 1.511(10) . ?
C64B C65B 1.517(11) . ?
C64B H64D 0.9800 . ?
C64B H64E 0.9800 . ?
C64B H64F 0.9800 . ?
C65B H65C 0.9900 . ?
C65B H65D 0.9900 . ?
C66B C67B 1.499(15) . ?
C66B H66C 0.9900 . ?
C66B H66D 0.9900 . ?
C67B H67D 0.9800 . ?
C67B H67E 0.9800 . ?
C67B H67F 0.9800 . ?
